data_7060757
loop_
_publ_author_name
'Melnikov, Stanislav N.'
'Evstifeev, Igor S.'
'Nikolaveskii, Stanislav A.'
'Ananyev, Ivan V.'
'Varaksina, Evgenia A.'
'Taydakov, Ilya V.'
'Goloveshkin, Alexander S.'
'Sidorov, Aleksey A.'
'Kiskin, Mikhail A.'
'Eremenko, Igor L.'

_publ_section_title
;
 The effect of terminal N-donor aromatic ligands on the sensitization and
 emission of lanthanide ions in Zn2Ln (Ln = Eu, Tb) complexes with
 4-biphenylcarboxylate anions
;
_journal_issue 30
_journal_name_full 'New Journal of Chemistry'
_journal_page_first 13349
_journal_page_last 13359
_journal_paper_doi 10.1039/D0NJ05994C
_journal_volume 45
_journal_year 2021
_chemical_formula_moiety 'C88 H64 N3 O15 Tb Zn2, 1.5(C2 H3 N)'
_chemical_formula_sum 'C91 H68.5 N4.5 O15 Tb Zn2'
_chemical_formula_weight 1754.66
_space_group_crystal_system monoclinic
_space_group_IT_number 14
_space_group_name_Hall '-P 2yn'
_space_group_name_H-M_alt 'P 1 21/n 1'
_atom_sites_solution_hydrogens difmap
_audit_creation_date 2020-11-26
_audit_creation_method
;
Olex2 1.3
(compiled 2020.07.31 svn.rc2a77460 for OlexSys, GUI svn.r6145)
;
_audit_update_record
;
2020-12-01 deposited with the CCDC.	2021-06-15 downloaded from the CCDC.
;
_cell_angle_alpha 90
_cell_angle_beta 100.651(3)
_cell_angle_gamma 90
_cell_formula_units_Z 4
_cell_length_a 11.7358(14)
_cell_length_b 22.044(3)
_cell_length_c 30.788(4)
_cell_measurement_reflns_used 7390
_cell_measurement_temperature 296.15
_cell_measurement_theta_max 22.43
_cell_measurement_theta_min 2.21
_cell_volume 7827.8(17)
_computing_cell_refinement 'SAINT v8.34A (Bruker, 2013)'
_computing_data_reduction 'SAINT v8.34A (Bruker, 2013)'
_computing_molecular_graphics 'Olex2 1.3 (Dolomanov et al., 2009)'
_computing_publication_material 'Olex2 1.3 (Dolomanov et al., 2009)'
_computing_structure_refinement 'XL  (Sheldrick, 2008)'
_computing_structure_solution 'XS  (Sheldrick, 2008)'
_diffrn_ambient_temperature 296.15
_diffrn_measured_fraction_theta_full 1.000
_diffrn_measured_fraction_theta_max 0.986
_diffrn_measurement_device_type 'Bruker APEX-II CCD'
_diffrn_measurement_method '\f and \w scans'
_diffrn_radiation_type MoK\a
_diffrn_radiation_wavelength 0.71073
_diffrn_reflns_av_R_equivalents 0.1144
_diffrn_reflns_av_unetI/netI 0.1023
_diffrn_reflns_Laue_measured_fraction_full 1.000
_diffrn_reflns_Laue_measured_fraction_max 0.986
_diffrn_reflns_limit_h_max 16
_diffrn_reflns_limit_h_min -16
_diffrn_reflns_limit_k_max 31
_diffrn_reflns_limit_k_min -30
_diffrn_reflns_limit_l_max 42
_diffrn_reflns_limit_l_min -43
_diffrn_reflns_number 101792
_diffrn_reflns_point_group_measured_fraction_full 1.000
_diffrn_reflns_point_group_measured_fraction_max 0.986
_diffrn_reflns_theta_full 25.242
_diffrn_reflns_theta_max 30.416
_diffrn_reflns_theta_min 1.143
_exptl_absorpt_coefficient_mu 1.573
_exptl_absorpt_correction_T_max 0.4326
_exptl_absorpt_correction_T_min 0.3673
_exptl_absorpt_correction_type multi-scan
_exptl_absorpt_process_details
;
SADABS-2014/5 (Bruker,2014/5) was used for absorption correction.
wR2(int) was 0.1078 before and 0.0618 after correction.
The Ratio of minimum to maximum transmission is 0.8491.
The \l/2 correction factor is Not present.
;
_exptl_crystal_colour 'clear light colourless'
_exptl_crystal_colour_lustre clear
_exptl_crystal_colour_modifier light
_exptl_crystal_colour_primary colourless
_exptl_crystal_density_diffrn 1.489
_exptl_crystal_density_method 'not measured'
_exptl_crystal_description prism
_exptl_crystal_F_000 3564
_exptl_crystal_preparation Luminescent
_exptl_crystal_recrystallization_method 'Vapour deposition'
_exptl_crystal_size_max 0.05
_exptl_crystal_size_mid 0.01
_exptl_crystal_size_min 0.01
_refine_diff_density_max 1.047
_refine_diff_density_min -2.092
_refine_diff_density_rms 0.138
_refine_ls_extinction_method none
_refine_ls_goodness_of_fit_ref 1.007
_refine_ls_hydrogen_treatment noref
_refine_ls_matrix_type full
_refine_ls_number_parameters 1015
_refine_ls_number_reflns 23362
_refine_ls_number_restraints 0
_refine_ls_restrained_S_all 1.007
_refine_ls_R_factor_all 0.1030
_refine_ls_R_factor_gt 0.0503
_refine_ls_shift/su_max 0.004
_refine_ls_shift/su_mean 0.000
_refine_ls_structure_factor_coef Fsqd
_refine_ls_weighting_details 'w=1/[\s^2^(Fo^2^)+(0.0321P)^2^+2.6440P] where P=(Fo^2^+2Fc^2^)/3'
_refine_ls_weighting_scheme calc
_refine_ls_wR_factor_gt 0.0865
_refine_ls_wR_factor_ref 0.1037
_reflns_Friedel_coverage 0.000
_reflns_number_gt 14989
_reflns_number_total 23362
_reflns_threshold_expression 'I > 2\s(I)'
_cod_data_source_file d0nj05994c2.cif
_cod_data_source_block a
_cod_depositor_comments 'Adding full bibliography for 7060753--7060757.cif.'
_cod_original_formula_sum 'C91 H68.50 N4.50 O15 Tb Zn2'
_cod_database_code 7060757
_shelx_shelxl_version_number 2018/3
_shelx_space_group_comment
;
The symmetry employed for this shelxl refinement is uniquely defined
by the following loop, which should always be used as a source of
symmetry information in preference to the above space-group names.
They are only intended as comments.
;
_shelx_estimated_absorpt_t_max 0.984
_shelx_estimated_absorpt_t_min 0.925
_olex2_refinement_description
;
1. Others
 Fixed Sof: C13(0.5) H13(0.5) C12(0.5) H12(0.5) C11(0.5) H11(0.5) C10(0.5)
 H10(0.5) C9(0.5) H9(0.5) C8(0.5) C8A(0.5) C13A(0.5) H13A(0.5) C12A(0.5)
 H12A(0.5) C11A(0.5) H11A(0.5) C10A(0.5) H10A(0.5) C9A(0.5) H9A(0.5) N2S(0.5)
 C3S(0.5) C4S(0.5) H4SA(0.5) H4SB(0.5) H4SC(0.5)
 Fixed Uiso: H76(0.04) H55(0.026) H17(0.026) H33(0.023) H19(0.028) H42(0.027)
 H79(0.027) H16(0.026) H29(0.024) H72(0.029) H20(0.027) H84(0.028) H36(0.044)
 H43(0.031) H69(0.027) H23(0.038) H32(0.026) H46(0.031) H71(0.031) H22(0.032)
 H45(0.033) H3(0.027) H56(0.032) H78(0.035) H30(0.026) H61(0.041) H59(0.029)
 H35(0.034) H68(0.027) H74(0.036) H80(0.036) H58(0.031) H81(0.037) H82(0.039)
 H83(0.034) H39(0.034) H75(0.043) H85(0.034) H65(0.045) H4(0.043) H62(0.054)
 H51(0.056) H38(0.042) H52(0.048) H64(0.061) H50(0.058) H48(0.043) H37(0.046)
 H49(0.056) H13(0.047) H12(0.054) H11(0.041) H10(0.036) H9(0.035) H63(0.063)
 H7(0.031) H24(0.046) H77(0.041) H88(0.025) H86(0.035) H26(0.043) H1SA(0.099)
 H1SB(0.099) H1SC(0.099) H6(0.038) H87(0.031) H25(0.056) H13A(0.058)
 H12A(0.084) H11A(0.084) H10A(0.055) H9A(0.035) H4SA(0.173) H4SB(0.173)
 H4SC(0.173)
 Fixed X: H76(-0.547) H55(0.209399) H17(-0.2119) H33(0.4103) H19(-0.1639)
 H42(0.4543) H79(-0.1146) H16(-0.1153) H29(0.395101) H72(-0.2753) H20(-
 0.059401) H84(-0.145) H36(0.941) H43(0.5388) H69(-0.146199) H23(-0.318099)
 H32(0.5625) H46(0.1745) H71(-0.4006) H22(-0.2023) H45(0.2546) H3(0.0596)
 H56(0.2817) H78(-0.506001) H30(0.5549) H61(0.244699) H59(0.279599)
 H35(0.772099) H68(-0.022301) H74(-0.2486) H80(-0.212) H58(0.355201) H81(-
 0.1408) H82(0.028201) H83(0.121902) H39(0.628302) H75(-0.3626) H85(-0.2171)
 H65(0.5004) H4(0.079) H62(0.314301) H51(0.4635) H38(0.7959) H52(0.3877)
 H64(0.5665) H50(0.576699) H48(0.5448) H37(0.9526) H49(0.617701) H13(0.400499)
 H12(0.4505) H11(0.3165) H10(0.1324) H9(0.082399) H63(0.474699) H7(0.2916) H24(-
 0.4501) H77(-0.6174) H88(0.122701) H86(-0.1151) H26(-0.3544) H1SA(0.125201)
 H1SB(0.119101) H1SC(0.0733) H6(0.3148) H87(0.055201) H25(-0.4664)
 H13A(0.237399) H12A(0.2609) H11A(0.2436) H10A(0.2027) H9A(0.1792) H4SA(0.2839)
 H4SB(0.303801) H4SC(0.223801)
 Fixed Y: H76(0.3484) H55(0.671101) H17(0.521901) H33(0.551001) H19(0.690901)
 H42(0.690101) H79(0.376399) H16(0.484399) H29(0.3749) H72(0.665201)
 H20(0.653901) H84(0.8332) H36(0.372399) H43(0.68) H69(0.4959) H23(0.6091)
 H32(0.5302) H46(0.7663) H71(0.5854) H22(0.5772) H45(0.749499) H3(0.4539)
 H56(0.6877) H78(0.5275) H30(0.3556) H61(0.7377) H59(0.8443) H35(0.3823)
 H68(0.575999) H74(0.4149) H80(0.289599) H58(0.8595) H81(0.2296) H82(0.2591)
 H83(0.346) H39(0.4753) H75(0.3326) H85(0.9276) H65(0.8424) H4(0.4578)
 H62(0.755301) H51(0.768201) H38(0.4628) H52(0.7811) H64(0.8592) H50(0.6849)
 H48(0.628201) H37(0.412399) H49(0.615001) H13(0.537499) H12(0.518901)
 H11(0.475699) H10(0.4512) H9(0.4698) H63(0.8155) H7(0.588201) H24(0.686)
 H77(0.4459) H88(0.905999) H86(1.0137) H26(0.6991) H1SA(0.3735) H1SB(0.3696)
 H1SC(0.4276) H6(0.5905) H87(1.001301) H25(0.7315) H13A(0.631801) H12A(0.6445)
 H11A(0.561901) H10A(0.466599) H9A(0.4539) H4SA(0.6934) H4SB(0.624201)
 H4SC(0.662201)
 Fixed Z: H76(0.628701) H55(0.904699) H17(0.921) H33(0.888301) H19(0.8804)
 H42(0.7011) H79(0.7806) H16(0.868401) H29(0.8541) H72(0.7351) H20(0.829801)
 H84(0.695101) H36(0.9807) H43(0.6399) H69(0.6694) H23(1.0381) H32(0.9452)
 H46(0.625801) H71(0.713201) H22(0.9892) H45(0.563901) H3(0.625701) H56(0.9787)
 H78(0.6456) H30(0.9084) H61(1.0442) H59(0.8784) H35(0.928301) H68(0.6904)
 H74(0.6966) H80(0.7549) H58(0.9518) H81(0.704) H82(0.6804) H83(0.709399)
 H39(1.0169) H75(0.669901) H85(0.6735) H65(1.0145) H4(0.5525) H62(1.119)
 H51(0.4588) H38(1.068901) H52(0.5225) H64(1.089399) H50(0.4514) H48(0.5722)
 H37(1.0505) H49(0.508) H13(0.5297) H12(0.4615) H11(0.4051) H10(0.417)
 H9(0.4852) H63(1.1406) H7(0.653801) H24(1.0186) H77(0.6166) H88(0.772599)
 H86(0.7027) H26(0.9007) H1SA(0.865201) H1SB(0.9156) H1SC(0.888301) H6(0.5811)
 H87(0.7525) H25(0.9506) H13A(0.515301) H12A(0.442599) H11A(0.395201)
 H10A(0.4203) H9A(0.493) H4SA(0.4423) H4SB(0.4526) H4SC(0.477799)
;
_olex2_submission_special_instructions 'No special instructions were received'

loop_
_space_group_symop_operation_xyz
'x, y, z'
'-x+1/2, y+1/2, -z+1/2'
'-x, -y, -z'
'x-1/2, -y-1/2, z-1/2'

loop_
_atom_site_label
_atom_site_type_symbol
_atom_site_fract_x
_atom_site_fract_y
_atom_site_fract_z
_atom_site_U_iso_or_equiv
_atom_site_adp_type
_atom_site_occupancy
_atom_site_site_symmetry_order
_atom_site_calc_flag
_atom_site_refinement_flags_posn
_atom_site_refinement_flags_adp
_atom_site_refinement_flags_occupancy
_atom_site_disorder_assembly
_atom_site_disorder_group
Tb1 Tb 0.21579(2) 0.62138(2) 0.77838(2) 0.01453(4) Uani 1 1 d . . . . .
Zn2 Zn 0.06865(4) 0.77709(2) 0.75110(2) 0.01753(9) Uani 1 1 d . . . . .
Zn1 Zn 0.09016(4) 0.45090(2) 0.76630(2) 0.01754(9) Uani 1 1 d . . . . .
O15 O 0.3919(2) 0.65248(11) 0.83060(8) 0.0219(6) Uani 1 1 d . . . . .
O3 O -0.0152(2) 0.48389(11) 0.80275(8) 0.0216(6) Uani 1 1 d . . . . .
O7 O 0.2827(2) 0.70342(11) 0.74263(8) 0.0208(6) Uani 1 1 d . . . . .
O11 O 0.0564(2) 0.66696(12) 0.72978(8) 0.0229(6) Uani 1 1 d . . . . .
O10 O 0.1599(2) 0.79092(11) 0.81072(8) 0.0222(6) Uani 1 1 d . . . . .
O6 O 0.2632(2) 0.53433(11) 0.82074(8) 0.0230(6) Uani 1 1 d . . . . .
O8 O 0.1693(2) 0.77584(11) 0.70665(8) 0.0212(6) Uani 1 1 d . . . . .
O4 O 0.0443(2) 0.57696(11) 0.79062(8) 0.0205(6) Uani 1 1 d . . . . .
O13 O 0.4215(2) 0.60032(12) 0.77403(9) 0.0247(6) Uani 1 1 d . . . . .
O9 O 0.1559(2) 0.69178(11) 0.82385(8) 0.0191(5) Uani 1 1 d . . . . .
O1 O 0.1113(2) 0.47148(12) 0.70696(8) 0.0246(6) Uani 1 1 d . . . . .
N1 N 0.0126(3) 0.36931(13) 0.74765(10) 0.0187(7) Uani 1 1 d . . . . .
C40 C 0.2488(3) 0.73684(16) 0.70946(12) 0.0185(8) Uani 1 1 d . . . . .
O5 O 0.2352(2) 0.43549(11) 0.80717(8) 0.0213(6) Uani 1 1 d . . . . .
N3 N 0.4646(3) 0.62780(13) 0.80981(11) 0.0219(7) Uani 1 1 d . . . . .
O2 O 0.2131(2) 0.55692(12) 0.72060(8) 0.0264(6) Uani 1 1 d . . . . .
N2 N -0.0040(3) 0.86025(13) 0.73576(10) 0.0179(6) Uani 1 1 d . . . . .
O12 O -0.0810(2) 0.72867(11) 0.74232(9) 0.0252(6) Uani 1 1 d . . . . .
C2 C 0.1754(3) 0.51963(16) 0.64741(12) 0.0176(8) Uani 1 1 d . . . . .
C76 C -0.5014(4) 0.3813(2) 0.64011(14) 0.0335(10) Uani 1 1 d . . . . .
H76 H -0.547000 0.348400 0.628701 0.040 Uiso 1 1 d . U . . .
C55 C 0.2375(3) 0.70931(17) 0.91409(12) 0.0217(8) Uani 1 1 d . . . . .
H55 H 0.209399 0.671101 0.904699 0.026 Uiso 1 1 d . U . . .
C17 C -0.1828(3) 0.54865(17) 0.90236(12) 0.0213(8) Uani 1 1 d . . . . .
H17 H -0.211900 0.521901 0.921000 0.026 Uiso 1 1 d . U . . .
O14 O 0.5694(2) 0.63081(13) 0.82303(10) 0.0362(8) Uani 1 1 d . . . . .
C14 C -0.0113(3) 0.54062(16) 0.80993(12) 0.0176(8) Uani 1 1 d . . . . .
C70 C -0.2867(3) 0.53181(17) 0.68899(12) 0.0208(8) Uani 1 1 d . . . . .
C66 C -0.0495(3) 0.67724(17) 0.73011(12) 0.0205(8) Uani 1 1 d . . . . .
C41 C 0.3064(3) 0.72977(15) 0.67027(12) 0.0176(7) Uani 1 1 d . . . . .
C33 C 0.4382(3) 0.51154(16) 0.89261(12) 0.0193(8) Uani 1 1 d . . . . .
H33 H 0.410300 0.551001 0.888301 0.023 Uiso 1 1 d . U . . .
C19 C -0.1531(3) 0.64932(17) 0.87842(13) 0.0235(8) Uani 1 1 d . . . . .
H19 H -0.163900 0.690901 0.880400 0.028 Uiso 1 1 d . U . . .
C42 C 0.4149(3) 0.70332(17) 0.67372(13) 0.0226(8) Uani 1 1 d . . . . .
H42 H 0.454300 0.690101 0.701100 0.027 Uiso 1 1 d . U . . .
C31 C 0.5769(3) 0.44106(17) 0.93228(12) 0.0202(8) Uani 1 1 d . . . . .
C27 C 0.2885(3) 0.47983(16) 0.82834(12) 0.0176(8) Uani 1 1 d . . . . .
C79 C -0.0853(3) 0.35227(17) 0.76050(13) 0.0226(8) Uani 1 1 d . . . . .
H79 H -0.114600 0.376399 0.780600 0.027 Uiso 1 1 d . U . . .
C67 C -0.1354(3) 0.62885(16) 0.71551(12) 0.0198(8) Uani 1 1 d . . . . .
C16 C -0.1240(3) 0.52607(17) 0.87097(13) 0.0219(8) Uani 1 1 d . . . . .
H16 H -0.115300 0.484399 0.868401 0.026 Uiso 1 1 d . U . . .
C29 C 0.4302(3) 0.40637(16) 0.87182(12) 0.0197(8) Uani 1 1 d . . . . .
H29 H 0.395101 0.374900 0.854100 0.024 Uiso 1 1 d . U . . .
C72 C -0.2492(3) 0.63127(17) 0.72191(13) 0.0241(9) Uani 1 1 d . . . . .
H72 H -0.275300 0.665201 0.735100 0.029 Uiso 1 1 d . U . . .
C20 C -0.0914(3) 0.62715(17) 0.84762(12) 0.0223(8) Uani 1 1 d . . . . .
H20 H -0.059401 0.653901 0.829801 0.027 Uiso 1 1 d . U . . .
C84 C -0.1042(3) 0.86743(17) 0.70672(13) 0.0233(8) Uani 1 1 d . . . . .
H84 H -0.145000 0.833200 0.695101 0.028 Uiso 1 1 d . U . . .
C36 C 0.8778(4) 0.3929(2) 0.98794(16) 0.0363(11) Uani 1 1 d . . . . .
H36 H 0.941000 0.372399 0.980700 0.044 Uiso 1 1 d . U . . .
C43 C 0.4649(3) 0.69648(18) 0.63685(14) 0.0257(9) Uani 1 1 d . . . . .
H43 H 0.538800 0.680000 0.639900 0.031 Uiso 1 1 d . U . . .
C69 C -0.1727(3) 0.52987(17) 0.68249(13) 0.0229(8) Uani 1 1 d . . . . .
H69 H -0.146199 0.495900 0.669400 0.027 Uiso 1 1 d . U . . .
C57 C 0.3235(3) 0.77579(18) 0.97346(13) 0.0226(8) Uani 1 1 d . . . . .
C18 C -0.1993(3) 0.61070(17) 0.90670(12) 0.0203(8) Uani 1 1 d . . . . .
C54 C 0.2355(3) 0.75604(16) 0.88332(12) 0.0180(8) Uani 1 1 d . . . . .
C23 C -0.3252(4) 0.6274(2) 1.01054(13) 0.0318(10) Uani 1 1 d . . . . .
H23 H -0.318099 0.609100 1.038101 0.038 Uiso 1 1 d . U . . .
C32 C 0.5308(3) 0.49917(17) 0.92631(12) 0.0213(8) Uani 1 1 d . . . . .
H32 H 0.562500 0.530200 0.945200 0.026 Uiso 1 1 d . U . . .
C46 C 0.2470(3) 0.74800(18) 0.62859(13) 0.0257(9) Uani 1 1 d . . . . .
H46 H 0.174500 0.766300 0.625801 0.031 Uiso 1 1 d . U . . .
C71 C -0.3245(3) 0.58333(18) 0.70880(14) 0.0255(9) Uani 1 1 d . . . . .
H71 H -0.400600 0.585400 0.713201 0.031 Uiso 1 1 d . U . . .
C34 C 0.6821(3) 0.43018(17) 0.96692(13) 0.0237(9) Uani 1 1 d . . . . .
C22 C -0.2561(3) 0.60798(18) 0.98099(13) 0.0263(9) Uani 1 1 d . . . . .
H22 H -0.202300 0.577200 0.989200 0.032 Uiso 1 1 d . U . . .
C53 C 0.1815(3) 0.74554(16) 0.83621(12) 0.0183(8) Uani 1 1 d . . . . .
C45 C 0.2960(4) 0.73880(18) 0.59152(13) 0.0271(9) Uani 1 1 d . . . . .
H45 H 0.254600 0.749499 0.563901 0.033 Uiso 1 1 d . U . . .
C3 C 0.1114(3) 0.48112(17) 0.61681(13) 0.0226(8) Uani 1 1 d . . . . .
H3 H 0.059600 0.453900 0.625701 0.027 Uiso 1 1 d . U . . .
C1 C 0.1663(3) 0.51580(17) 0.69508(12) 0.0209(8) Uani 1 1 d . . . . .
C15 C -0.0775(3) 0.56485(16) 0.84330(12) 0.0180(8) Uani 1 1 d . . . . .
C28 C 0.3868(3) 0.46537(16) 0.86525(12) 0.0170(7) Uani 1 1 d . . . . .
C56 C 0.2810(3) 0.71930(18) 0.95854(13) 0.0264(9) Uani 1 1 d . . . . .
H56 H 0.281700 0.687700 0.978700 0.032 Uiso 1 1 d . U . . .
C47 C 0.4567(4) 0.70604(19) 0.55443(13) 0.0283(9) Uani 1 1 d . . . . .
C44 C 0.4063(3) 0.71385(17) 0.59492(13) 0.0245(9) Uani 1 1 d . . . . .
C78 C -0.4761(3) 0.48834(19) 0.64996(14) 0.0291(9) Uani 1 1 d . . . . .
H78 H -0.506001 0.527500 0.645600 0.035 Uiso 1 1 d . U . . .
C73 C -0.3636(3) 0.48013(17) 0.67367(12) 0.0216(8) Uani 1 1 d . . . . .
C30 C 0.5253(3) 0.39476(16) 0.90468(13) 0.0214(8) Uani 1 1 d . . . . .
H30 H 0.554900 0.355600 0.908400 0.026 Uiso 1 1 d . U . . .
C61 C 0.3101(4) 0.7618(2) 1.05288(14) 0.0346(11) Uani 1 1 d . . . . .
H61 H 0.244699 0.737700 1.044201 0.041 Uiso 1 1 d . U . . .
C59 C 0.2799(3) 0.81268(17) 0.89836(13) 0.0240(9) Uani 1 1 d . . . . .
H59 H 0.279599 0.844300 0.878400 0.029 Uiso 1 1 d . U . . .
C35 C 0.7763(3) 0.39899(19) 0.95626(14) 0.0285(9) Uani 1 1 d . . . . .
H35 H 0.772099 0.382300 0.928301 0.034 Uiso 1 1 d . U . . .
C68 C -0.0980(3) 0.57779(17) 0.69531(13) 0.0223(8) Uani 1 1 d . . . . .
H68 H -0.022301 0.575999 0.690400 0.027 Uiso 1 1 d . U . . .
C74 C -0.3230(3) 0.42136(19) 0.68066(14) 0.0299(10) Uani 1 1 d . . . . .
H74 H -0.248600 0.414900 0.696600 0.036 Uiso 1 1 d . U . . .
C80 C -0.1445(4) 0.30038(19) 0.74512(14) 0.0299(10) Uani 1 1 d . . . . .
H80 H -0.212000 0.289599 0.754900 0.036 Uiso 1 1 d . U . . .
C58 C 0.3242(3) 0.82184(17) 0.94251(13) 0.0259(9) Uani 1 1 d . . . . .
H58 H 0.355201 0.859500 0.951800 0.031 Uiso 1 1 d . U . . .
C60 C 0.3665(4) 0.78701(19) 1.02119(14) 0.0291(10) Uani 1 1 d . . . . .
C21 C -0.2663(3) 0.63408(17) 0.93948(13) 0.0236(9) Uani 1 1 d . . . . .
C81 C -0.1022(4) 0.26481(18) 0.71491(15) 0.0311(10) Uani 1 1 d . . . . .
H81 H -0.140800 0.229600 0.704000 0.037 Uiso 1 1 d . U . . .
C82 C -0.0017(4) 0.28209(18) 0.70097(15) 0.0325(10) Uani 1 1 d . . . . .
H82 H 0.028201 0.259100 0.680400 0.039 Uiso 1 1 d . U . . .
C83 C 0.0537(3) 0.33443(18) 0.71837(14) 0.0283(9) Uani 1 1 d . . . . .
H83 H 0.121902 0.346000 0.709399 0.034 Uiso 1 1 d . U . . .
C39 C 0.6908(3) 0.45424(19) 1.00940(13) 0.0280(9) Uani 1 1 d . . . . .
H39 H 0.628302 0.475300 1.016899 0.034 Uiso 1 1 d . U . . .
C75 C -0.3908(4) 0.37179(19) 0.66447(15) 0.0355(11) Uani 1 1 d . . . . .
H75 H -0.362600 0.332600 0.669901 0.043 Uiso 1 1 d . U . . .
C85 C -0.1480(3) 0.92388(19) 0.69365(14) 0.0282(9) Uani 1 1 d . . . . .
H85 H -0.217100 0.927600 0.673500 0.034 Uiso 1 1 d . U . . .
C65 C 0.4627(4) 0.8244(2) 1.03520(14) 0.0379(11) Uani 1 1 d . . . . .
H65 H 0.500400 0.842400 1.014500 0.045 Uiso 1 1 d . U . . .
C4 C 0.1241(4) 0.4831(2) 0.57295(14) 0.0360(11) Uani 1 1 d . . . . .
H4 H 0.079000 0.457800 0.552500 0.043 Uiso 1 1 d . U . . .
C62 C 0.3516(5) 0.7726(2) 1.09782(15) 0.0452(13) Uani 1 1 d . . . . .
H62 H 0.314301 0.755301 1.118999 0.054 Uiso 1 1 d . U . . .
C2S C -0.0342(5) 0.3570(3) 0.87615(17) 0.0468(14) Uani 1 1 d . . . . .
C5 C 0.2028(4) 0.5222(2) 0.55910(14) 0.0413(12) Uani 1 1 d . . . . .
C51 C 0.4793(5) 0.7398(2) 0.48139(15) 0.0470(13) Uani 1 1 d . . . . .
H51 H 0.463500 0.768201 0.458800 0.056 Uiso 1 1 d . U . . .
C38 C 0.7915(4) 0.4471(2) 1.04058(14) 0.0351(11) Uani 1 1 d . . . . .
H38 H 0.795900 0.462800 1.068901 0.042 Uiso 1 1 d . U . . .
C52 C 0.4339(4) 0.7476(2) 0.51992(15) 0.0397(12) Uani 1 1 d . . . . .
H52 H 0.387700 0.781100 0.522500 0.048 Uiso 1 1 d . U . . .
C64 C 0.5022(4) 0.8345(3) 1.08027(17) 0.0507(14) Uani 1 1 d . . . . .
H64 H 0.566500 0.859200 1.089399 0.061 Uiso 1 1 d . U . . .
C50 C 0.5472(4) 0.6902(3) 0.47711(16) 0.0482(14) Uani 1 1 d . . . . .
H50 H 0.576699 0.684900 0.451400 0.058 Uiso 1 1 d . U . . .
C48 C 0.5273(4) 0.6563(2) 0.54942(15) 0.0355(11) Uani 1 1 d . . . . .
H48 H 0.544800 0.628201 0.572200 0.043 Uiso 1 1 d . U . . .
C37 C 0.8848(4) 0.4167(2) 1.02971(16) 0.0381(12) Uani 1 1 d . . . . .
H37 H 0.952600 0.412399 1.050499 0.046 Uiso 1 1 d . U . . .
C49 C 0.5716(4) 0.6484(3) 0.51097(17) 0.0467(13) Uani 1 1 d . . . . .
H49 H 0.617701 0.615001 0.508000 0.056 Uiso 1 1 d . U . . .
C13 C 0.3462(8) 0.5200(4) 0.5069(3) 0.039(2) Uiso 0.5 1 d . . P A 1
H13 H 0.400499 0.537499 0.529700 0.047 Uiso 0.5 1 d . U P B 1
C12 C 0.3764(9) 0.5086(5) 0.4662(3) 0.045(2) Uiso 0.5 1 d . . P A 1
H12 H 0.450500 0.518901 0.461500 0.054 Uiso 0.5 1 d . U P C 1
C11 C 0.2965(8) 0.4839(4) 0.4323(3) 0.034(2) Uiso 0.5 1 d . . P A 1
H11 H 0.316500 0.475699 0.405100 0.041 Uiso 0.5 1 d . U P D 1
C10 C 0.1877(8) 0.4679(4) 0.4397(3) 0.032(2) Uiso 0.5 1 d . . P A 1
H10 H 0.132400 0.451200 0.417000 0.036 Uiso 0.5 1 d . U P E 1
C9 C 0.1556(8) 0.4789(4) 0.4802(3) 0.025(2) Uiso 0.5 1 d . . P A 1
H9 H 0.082399 0.469800 0.485200 0.035 Uiso 0.5 1 d . U P F 1
C8 C 0.2383(6) 0.5055(3) 0.5147(3) 0.0187(15) Uiso 0.5 1 d . . P A 1
C63 C 0.4472(5) 0.8087(3) 1.11069(16) 0.0521(15) Uani 1 1 d . . . . .
H63 H 0.474699 0.815500 1.140600 0.063 Uiso 1 1 d . U . . .
C7 C 0.2504(3) 0.56115(18) 0.63360(13) 0.0261(9) Uani 1 1 d . . . . .
H7 H 0.291600 0.588201 0.653801 0.031 Uiso 1 1 d . U . . .
C24 C -0.4036(4) 0.6732(2) 0.99897(15) 0.0384(11) Uani 1 1 d . . . . .
H24 H -0.450100 0.686000 1.018600 0.046 Uiso 1 1 d . U . . .
C77 C -0.5434(4) 0.4395(2) 0.63297(15) 0.0344(11) Uani 1 1 d . . . . .
H77 H -0.617400 0.445900 0.616600 0.041 Uiso 1 1 d . U . . .
C88 C 0.0537(3) 0.91032(17) 0.75249(13) 0.0212(8) Uani 1 1 d . . . . .
H88 H 0.122701 0.905999 0.772599 0.025 Uiso 1 1 d . U . . .
C86 C -0.0874(4) 0.97508(18) 0.71101(14) 0.0289(10) Uani 1 1 d . . . . .
H86 H -0.115100 1.013700 0.702700 0.035 Uiso 1 1 d . U . . .
N1S N -0.1244(4) 0.3376(2) 0.86699(14) 0.0544(12) Uani 1 1 d . . . . .
C26 C -0.3461(4) 0.6808(2) 0.92835(14) 0.0358(11) Uani 1 1 d . . . . .
H26 H -0.354400 0.699100 0.900700 0.043 Uiso 1 1 d . U . . .
C1S C 0.0807(5) 0.3842(3) 0.8872(2) 0.0663(18) Uani 1 1 d . . . . .
H1SA H 0.125201 0.373500 0.865201 0.099 Uiso 1 1 d . U . . .
H1SB H 0.119101 0.369600 0.915600 0.099 Uiso 1 1 d . U . . .
H1SC H 0.073300 0.427600 0.888301 0.099 Uiso 1 1 d . U . . .
C6 C 0.2643(4) 0.5625(2) 0.58995(14) 0.0319(10) Uani 1 1 d . . . . .
H6 H 0.314800 0.590500 0.581100 0.038 Uiso 1 1 d . U . . .
C87 C 0.0135(4) 0.96757(17) 0.74045(13) 0.0260(9) Uani 1 1 d . . . . .
H87 H 0.055201 1.001301 0.752500 0.031 Uiso 1 1 d . U . . .
C25 C -0.4138(4) 0.7001(2) 0.95822(17) 0.0466(13) Uani 1 1 d . . . . .
H25 H -0.466400 0.731500 0.950600 0.056 Uiso 1 1 d . U . . .
C8A C 0.2081(8) 0.5400(4) 0.5120(3) 0.035(2) Uiso 0.5 1 d . . P A 2
C13A C 0.2295(9) 0.5989(5) 0.4958(4) 0.048(3) Uiso 0.5 1 d . . P A 2
H13A H 0.237399 0.631801 0.515301 0.058 Uiso 0.5 1 d . U P G 2
C12A C 0.2438(11) 0.6086(6) 0.4532(4) 0.069(4) Uiso 0.5 1 d . . P A 2
H12A H 0.260900 0.644500 0.442599 0.084 Uiso 0.5 1 d . U P H 2
C11A C 0.2371(11) 0.5567(6) 0.4250(4) 0.069(4) Uiso 0.5 1 d . . P A 2
H11A H 0.243600 0.561901 0.395201 0.084 Uiso 0.5 1 d . U P I 2
C10A C 0.2091(9) 0.4983(5) 0.4388(4) 0.045(3) Uiso 0.5 1 d . . P A 2
H10A H 0.202700 0.466599 0.420300 0.055 Uiso 0.5 1 d . U P J 2
C9A C 0.1935(9) 0.4933(5) 0.4832(3) 0.032(2) Uiso 0.5 1 d . . P A 2
H9A H 0.179200 0.453900 0.493000 0.035 Uiso 0.5 1 d . U P K 2
N2S N 0.0760(12) 0.6317(6) 0.3900(5) 0.110(4) Uiso 0.5 1 d . . P L 1
C3S C 0.1484(10) 0.6414(5) 0.4177(4) 0.056(3) Uiso 0.5 1 d . . P L 1
C4S C 0.2429(16) 0.6567(9) 0.4461(6) 0.117(6) Uiso 0.5 1 d . . P L 1
H4SA H 0.283900 0.693400 0.442300 0.173 Uiso 0.5 1 d . U P M 1
H4SB H 0.303801 0.624201 0.452600 0.173 Uiso 0.5 1 d . U P N 1
H4SC H 0.223801 0.662201 0.477799 0.173 Uiso 0.5 1 d . U P O 1

loop_
_atom_site_aniso_label
_atom_site_aniso_U_11
_atom_site_aniso_U_22
_atom_site_aniso_U_33
_atom_site_aniso_U_23
_atom_site_aniso_U_13
_atom_site_aniso_U_12
Tb1 0.01702(8) 0.01269(8) 0.01355(8) -0.00073(7) 0.00196(6) 0.00094(7)
Zn2 0.0199(2) 0.0156(2) 0.0171(2) 0.00108(17) 0.00338(17) 0.00124(17)
Zn1 0.0185(2) 0.0175(2) 0.0165(2) -0.00153(17) 0.00302(17) -0.00130(17)
O15 0.0215(14) 0.0191(13) 0.0246(15) -0.0012(11) 0.0028(12) 0.0010(11)
O3 0.0240(14) 0.0180(13) 0.0253(15) -0.0022(11) 0.0108(12) 0.0004(11)
O7 0.0212(14) 0.0231(14) 0.0181(14) 0.0065(11) 0.0039(11) -0.0012(11)
O11 0.0183(13) 0.0268(15) 0.0214(14) 0.0076(12) -0.0017(11) -0.0041(11)
O10 0.0289(15) 0.0174(13) 0.0184(14) -0.0005(11) -0.0005(12) 0.0036(11)
O6 0.0276(15) 0.0161(13) 0.0232(14) 0.0031(11) -0.0006(12) 0.0008(11)
O8 0.0254(14) 0.0185(13) 0.0214(14) 0.0034(11) 0.0087(11) 0.0039(11)
O4 0.0226(14) 0.0200(13) 0.0202(14) 0.0041(11) 0.0074(11) 0.0011(11)
O13 0.0240(14) 0.0234(14) 0.0261(15) -0.0051(12) 0.0031(12) 0.0032(11)
O9 0.0228(14) 0.0185(13) 0.0163(13) -0.0027(11) 0.0044(11) 0.0013(11)
O1 0.0318(16) 0.0262(15) 0.0167(14) 0.0004(12) 0.0066(12) -0.0013(12)
N1 0.0191(15) 0.0161(16) 0.0209(16) -0.0024(13) 0.0041(13) -0.0013(12)
C40 0.0158(18) 0.0184(18) 0.021(2) -0.0014(15) 0.0018(15) -0.0039(15)
O5 0.0220(14) 0.0210(13) 0.0190(14) -0.0011(11) -0.0008(11) 0.0010(11)
N3 0.0206(16) 0.0150(16) 0.0290(18) 0.0046(14) 0.0017(14) -0.0014(13)
O2 0.0306(15) 0.0309(16) 0.0186(14) -0.0093(12) 0.0069(12) -0.0001(13)
N2 0.0210(16) 0.0166(15) 0.0167(16) 0.0003(12) 0.0053(13) 0.0016(12)
O12 0.0250(15) 0.0170(13) 0.0320(16) 0.0020(12) 0.0015(12) -0.0028(11)
C2 0.0208(19) 0.0154(17) 0.0165(18) -0.0030(14) 0.0034(15) 0.0023(15)
C76 0.032(2) 0.043(3) 0.026(2) -0.007(2) 0.0057(18) -0.019(2)
C55 0.023(2) 0.0209(19) 0.021(2) -0.0014(16) 0.0036(16) 0.0021(16)
C17 0.0198(19) 0.024(2) 0.022(2) -0.0022(16) 0.0061(16) -0.0037(16)
O14 0.0154(14) 0.0349(18) 0.054(2) 0.0013(15) -0.0047(14) -0.0008(13)
C14 0.0155(18) 0.0216(19) 0.0144(18) 0.0003(15) -0.0005(14) 0.0010(15)
C70 0.0201(19) 0.0205(19) 0.021(2) 0.0044(16) 0.0004(16) -0.0015(15)
C66 0.0187(19) 0.024(2) 0.0180(19) 0.0058(16) 0.0004(15) -0.0016(16)
C41 0.0192(18) 0.0149(17) 0.0201(19) 0.0002(15) 0.0072(15) 0.0000(14)
C33 0.0199(19) 0.0134(17) 0.024(2) 0.0027(15) 0.0030(16) 0.0029(14)
C19 0.027(2) 0.0172(19) 0.026(2) -0.0019(16) 0.0056(17) 0.0076(16)
C42 0.022(2) 0.026(2) 0.020(2) 0.0064(16) 0.0041(16) -0.0023(16)
C31 0.0167(18) 0.026(2) 0.0182(19) 0.0036(16) 0.0051(15) 0.0036(16)
C27 0.0180(18) 0.0197(18) 0.0163(18) 0.0051(15) 0.0065(15) -0.0004(15)
C79 0.024(2) 0.0208(19) 0.023(2) -0.0024(16) 0.0055(17) 0.0000(16)
C67 0.0199(18) 0.0188(19) 0.0192(19) 0.0050(15) 0.0000(15) -0.0006(15)
C16 0.0211(19) 0.0194(19) 0.026(2) -0.0006(16) 0.0046(16) -0.0027(16)
C29 0.024(2) 0.0143(17) 0.022(2) 0.0004(15) 0.0060(16) -0.0006(15)
C72 0.0191(18) 0.023(2) 0.031(2) -0.0016(17) 0.0060(17) 0.0026(15)
C20 0.0238(19) 0.0216(19) 0.023(2) 0.0021(17) 0.0085(16) 0.0010(16)
C84 0.0219(19) 0.026(2) 0.023(2) 0.0018(16) 0.0054(16) 0.0010(16)
C36 0.019(2) 0.046(3) 0.044(3) 0.014(2) 0.005(2) 0.0046(19)
C43 0.024(2) 0.024(2) 0.030(2) -0.0014(18) 0.0074(18) -0.0007(17)
C69 0.022(2) 0.023(2) 0.024(2) -0.0018(16) 0.0039(16) 0.0000(16)
C57 0.0173(18) 0.027(2) 0.022(2) -0.0053(17) 0.0005(16) 0.0079(16)
C18 0.0159(17) 0.027(2) 0.0184(19) -0.0060(16) 0.0035(15) -0.0007(15)
C54 0.0183(18) 0.0190(18) 0.0160(18) -0.0050(15) 0.0015(15) 0.0052(15)
C23 0.031(2) 0.042(3) 0.024(2) -0.008(2) 0.0101(18) -0.006(2)
C32 0.0208(19) 0.0205(19) 0.021(2) -0.0026(16) 0.0009(16) -0.0020(15)
C46 0.028(2) 0.027(2) 0.023(2) 0.0040(17) 0.0059(17) 0.0055(17)
C71 0.0166(19) 0.026(2) 0.034(2) 0.0000(18) 0.0046(17) -0.0017(16)
C34 0.0186(19) 0.025(2) 0.026(2) 0.0074(17) 0.0001(16) -0.0009(16)
C22 0.023(2) 0.031(2) 0.025(2) -0.0037(17) 0.0062(17) -0.0019(17)
C53 0.0155(18) 0.0197(19) 0.0190(19) -0.0013(15) 0.0012(15) 0.0041(15)
C45 0.033(2) 0.030(2) 0.018(2) 0.0048(17) 0.0040(17) 0.0048(18)
C3 0.026(2) 0.0199(19) 0.023(2) -0.0046(16) 0.0065(17) -0.0018(16)
C1 0.0190(19) 0.023(2) 0.020(2) -0.0059(16) 0.0025(16) 0.0076(16)
C15 0.0171(18) 0.0181(18) 0.0185(19) 0.0012(15) 0.0021(15) 0.0004(14)
C28 0.0152(17) 0.0196(18) 0.0164(18) 0.0039(15) 0.0037(14) 0.0013(14)
C56 0.029(2) 0.029(2) 0.020(2) -0.0009(17) 0.0017(17) 0.0030(18)
C47 0.028(2) 0.035(2) 0.024(2) -0.0061(18) 0.0100(18) -0.0094(19)
C44 0.029(2) 0.022(2) 0.024(2) -0.0012(17) 0.0094(17) -0.0050(17)
C78 0.024(2) 0.032(2) 0.030(2) 0.0022(19) 0.0015(18) -0.0043(18)
C73 0.023(2) 0.025(2) 0.0162(19) -0.0001(16) 0.0030(16) -0.0044(16)
C30 0.0217(19) 0.0204(19) 0.023(2) 0.0048(16) 0.0057(16) 0.0041(15)
C61 0.037(3) 0.041(3) 0.023(2) -0.005(2) -0.001(2) 0.013(2)
C59 0.027(2) 0.0194(19) 0.023(2) -0.0031(16) -0.0007(17) 0.0018(16)
C35 0.025(2) 0.032(2) 0.029(2) 0.0088(18) 0.0042(18) 0.0052(18)
C68 0.0158(18) 0.027(2) 0.023(2) 0.0014(17) 0.0003(16) -0.0017(16)
C74 0.023(2) 0.029(2) 0.035(2) -0.0036(19) -0.0004(19) -0.0049(18)
C80 0.030(2) 0.026(2) 0.035(3) -0.0015(19) 0.0079(19) -0.0047(18)
C58 0.024(2) 0.023(2) 0.029(2) -0.0130(18) -0.0008(17) -0.0001(17)
C60 0.027(2) 0.033(2) 0.026(2) -0.0101(19) 0.0005(18) 0.0111(18)
C21 0.0195(19) 0.028(2) 0.023(2) -0.0055(17) 0.0058(16) -0.0018(16)
C81 0.034(2) 0.017(2) 0.038(3) -0.0028(18) -0.002(2) -0.0056(18)
C82 0.038(3) 0.023(2) 0.038(3) -0.0095(19) 0.011(2) 0.0018(19)
C83 0.026(2) 0.026(2) 0.035(2) -0.0078(19) 0.0112(19) -0.0008(18)
C39 0.026(2) 0.031(2) 0.024(2) 0.0029(18) -0.0029(17) 0.0016(18)
C75 0.038(2) 0.023(2) 0.045(3) -0.003(2) 0.005(2) -0.0058(19)
C85 0.027(2) 0.031(2) 0.027(2) 0.0097(18) 0.0053(18) 0.0084(18)
C65 0.027(2) 0.056(3) 0.027(2) -0.014(2) -0.0057(19) 0.002(2)
C4 0.030(2) 0.059(3) 0.019(2) -0.017(2) 0.0050(18) -0.012(2)
C62 0.058(3) 0.050(3) 0.027(3) -0.003(2) 0.005(2) 0.023(3)
C2S 0.055(3) 0.055(3) 0.033(3) 0.016(2) 0.015(3) 0.035(3)
C5 0.031(2) 0.074(4) 0.020(2) -0.005(2) 0.0073(19) -0.018(2)
C51 0.054(3) 0.067(4) 0.024(2) -0.001(2) 0.017(2) -0.018(3)
C38 0.037(3) 0.034(2) 0.028(2) 0.002(2) -0.008(2) -0.004(2)
C52 0.053(3) 0.044(3) 0.025(2) -0.004(2) 0.016(2) -0.010(2)
C64 0.039(3) 0.071(4) 0.035(3) -0.025(3) -0.012(2) 0.002(3)
C50 0.039(3) 0.082(4) 0.028(3) -0.023(3) 0.019(2) -0.018(3)
C48 0.028(2) 0.046(3) 0.034(3) -0.011(2) 0.011(2) -0.007(2)
C37 0.026(2) 0.040(3) 0.042(3) 0.015(2) -0.011(2) -0.005(2)
C49 0.029(3) 0.068(4) 0.047(3) -0.023(3) 0.015(2) -0.003(2)
C63 0.060(4) 0.069(4) 0.021(2) -0.020(3) -0.007(2) 0.019(3)
C7 0.029(2) 0.024(2) 0.026(2) -0.0095(17) 0.0064(18) -0.0023(17)
C24 0.034(3) 0.052(3) 0.034(3) -0.011(2) 0.020(2) 0.004(2)
C77 0.022(2) 0.044(3) 0.035(3) 0.004(2) -0.0014(19) -0.014(2)
C88 0.0188(19) 0.023(2) 0.023(2) 0.0024(16) 0.0072(16) -0.0030(16)
C86 0.036(2) 0.019(2) 0.034(2) 0.0097(18) 0.014(2) 0.0100(18)
N1S 0.064(3) 0.062(3) 0.039(3) 0.005(2) 0.014(2) 0.023(3)
C26 0.033(2) 0.048(3) 0.029(2) 0.001(2) 0.013(2) 0.012(2)
C1S 0.053(3) 0.073(4) 0.075(4) 0.038(3) 0.017(3) 0.025(3)
C6 0.029(2) 0.042(3) 0.025(2) 0.004(2) 0.0064(18) -0.008(2)
C87 0.036(2) 0.0159(19) 0.029(2) 0.0023(17) 0.0135(19) -0.0053(17)
C25 0.042(3) 0.056(3) 0.045(3) -0.003(3) 0.017(2) 0.025(3)

loop_
_atom_type_symbol
_atom_type_description
_atom_type_scat_dispersion_real
_atom_type_scat_dispersion_imag
_atom_type_scat_source
C C 0.0033 0.0016 'International Tables Vol C Tables 4.2.6.8 and 6.1.1.4'
H H 0.0000 0.0000 'International Tables Vol C Tables 4.2.6.8 and 6.1.1.4'
N N 0.0061 0.0033 'International Tables Vol C Tables 4.2.6.8 and 6.1.1.4'
O O 0.0106 0.0060 'International Tables Vol C Tables 4.2.6.8 and 6.1.1.4'
Tb Tb -0.1723 4.1537 'International Tables Vol C Tables 4.2.6.8 and 6.1.1.4'
Zn Zn 0.2839 1.4301 'International Tables Vol C Tables 4.2.6.8 and 6.1.1.4'

loop_
_geom_angle_atom_site_label_1
_geom_angle_atom_site_label_2
_geom_angle_atom_site_label_3
_geom_angle
_geom_angle_site_symmetry_1
_geom_angle_site_symmetry_3
_geom_angle_publ_flag
O15 Tb1 O13 51.88(8) . . ?
O15 Tb1 N3 25.95(8) . . ?
O7 Tb1 O15 77.12(9) . . ?
O7 Tb1 O11 70.77(9) . . ?
O7 Tb1 O6 146.96(9) . . ?
O7 Tb1 O4 141.24(9) . . ?
O7 Tb1 O13 72.76(9) . . ?
O7 Tb1 N3 73.34(9) . . ?
O11 Tb1 O15 139.00(9) . . ?
O11 Tb1 O13 134.42(9) . . ?
O11 Tb1 N3 144.11(8) . . ?
O6 Tb1 O15 77.27(9) . . ?
O6 Tb1 O11 140.84(9) . . ?
O6 Tb1 O4 71.79(9) . . ?
O6 Tb1 O13 75.08(9) . . ?
O6 Tb1 N3 74.47(9) . . ?
O4 Tb1 O15 130.94(9) . . ?
O4 Tb1 O11 71.26(9) . . ?
O4 Tb1 O13 143.76(9) . . ?
O4 Tb1 N3 144.25(9) . . ?
O13 Tb1 N3 25.94(8) . . ?
O9 Tb1 O15 74.21(9) . . ?
O9 Tb1 O7 86.04(9) . . ?
O9 Tb1 O11 78.72(9) . . ?
O9 Tb1 O6 106.57(9) . . ?
O9 Tb1 O4 79.26(9) . . ?
O9 Tb1 O13 124.84(9) . . ?
O9 Tb1 N3 99.61(9) . . ?
O2 Tb1 O15 124.90(9) . . ?
O2 Tb1 O7 94.17(10) . . ?
O2 Tb1 O11 82.91(9) . . ?
O2 Tb1 O6 83.72(9) . . ?
O2 Tb1 O4 88.65(9) . . ?
O2 Tb1 O13 73.40(9) . . ?
O2 Tb1 O9 160.47(9) . . ?
O2 Tb1 N3 99.15(10) . . ?
O10 Zn2 N2 102.02(11) . . ?
O10 Zn2 O12 120.88(11) . . ?
O8 Zn2 O10 110.96(11) . . ?
O8 Zn2 N2 97.49(11) . . ?
O8 Zn2 O12 121.08(11) . . ?
O12 Zn2 N2 97.33(11) . . ?
O3 Zn1 N1 101.08(11) . . ?
O1 Zn1 O3 131.05(11) . . ?
O1 Zn1 N1 93.94(12) . . ?
O1 Zn1 O5 113.54(11) . . ?
O5 Zn1 O3 105.26(11) . . ?
O5 Zn1 N1 108.49(11) . . ?
N3 O15 Tb1 96.4(2) . . ?
C14 O3 Zn1 117.4(2) . . ?
C40 O7 Tb1 138.8(2) . . ?
C66 O11 Tb1 136.6(2) . . ?
C53 O10 Zn2 117.8(2) . . ?
C27 O6 Tb1 157.1(2) . . ?
C40 O8 Zn2 119.6(2) . . ?
C14 O4 Tb1 152.6(2) . . ?
N3 O13 Tb1 95.6(2) . . ?
C53 O9 Tb1 137.6(2) . . ?
C1 O1 Zn1 127.9(2) . . ?
C79 N1 Zn1 121.7(2) . . ?
C79 N1 C83 118.3(3) . . ?
C83 N1 Zn1 119.7(3) . . ?
O7 C40 C41 118.0(3) . . ?
O8 C40 O7 124.9(4) . . ?
O8 C40 C41 117.1(3) . . ?
C27 O5 Zn1 119.0(2) . . ?
O15 N3 Tb1 57.66(16) . . ?
O13 N3 Tb1 58.44(17) . . ?
O13 N3 O15 116.1(3) . . ?
O14 N3 Tb1 179.7(3) . . ?
O14 N3 O15 122.2(3) . . ?
O14 N3 O13 121.7(3) . . ?
C1 O2 Tb1 151.8(3) . . ?
C84 N2 Zn2 122.3(2) . . ?
C88 N2 Zn2 119.3(2) . . ?
C88 N2 C84 118.2(3) . . ?
C66 O12 Zn2 102.5(2) . . ?
C3 C2 C1 120.4(3) . . ?
C3 C2 C7 119.4(3) . . ?
C7 C2 C1 120.2(3) . . ?
C75 C76 H76 120.0(5) . . ?
C77 C76 H76 120.1(4) . . ?
C77 C76 C75 119.8(4) . . ?
C54 C55 H55 119.7(4) . . ?
C56 C55 H55 119.7(4) . . ?
C56 C55 C54 120.6(3) . . ?
C16 C17 H17 119.4(4) . . ?
C16 C17 C18 121.2(4) . . ?
C18 C17 H17 119.3(4) . . ?
O3 C14 C15 117.7(3) . . ?
O4 C14 O3 123.6(3) . . ?
O4 C14 C15 118.7(3) . . ?
C69 C70 C71 118.6(3) . . ?
C69 C70 C73 118.6(3) . . ?
C71 C70 C73 122.8(3) . . ?
O11 C66 O12 120.1(3) . . ?
O11 C66 C67 118.9(3) . . ?
O12 C66 C67 120.9(3) . . ?
C42 C41 C40 121.8(3) . . ?
C42 C41 C46 119.0(3) . . ?
C46 C41 C40 119.1(3) . . ?
C32 C33 H33 119.9(4) . . ?
C32 C33 C28 120.3(3) . . ?
C28 C33 H33 119.9(4) . . ?
C20 C19 H19 119.3(4) . . ?
C20 C19 C18 121.6(3) . . ?
C18 C19 H19 119.1(4) . . ?
C41 C42 H42 119.8(4) . . ?
C43 C42 C41 120.5(4) . . ?
C43 C42 H42 119.7(4) . . ?
C32 C31 C34 119.5(3) . . ?
C32 C31 C30 118.7(3) . . ?
C30 C31 C34 121.8(3) . . ?
O6 C27 O5 124.4(3) . . ?
O6 C27 C28 118.0(3) . . ?
O5 C27 C28 117.5(3) . . ?
N1 C79 H79 118.7(4) . . ?
N1 C79 C80 122.6(4) . . ?
C80 C79 H79 118.7(4) . . ?
C72 C67 C66 123.3(3) . . ?
C72 C67 C68 119.0(3) . . ?
C68 C67 C66 117.6(3) . . ?
C17 C16 H16 119.5(4) . . ?
C17 C16 C15 120.8(4) . . ?
C15 C16 H16 119.7(4) . . ?
C28 C29 H29 120.0(4) . . ?
C30 C29 H29 120.0(4) . . ?
C30 C29 C28 120.0(3) . . ?
C67 C72 H72 119.8(4) . . ?
C67 C72 C71 120.4(4) . . ?
C71 C72 H72 119.8(4) . . ?
C19 C20 H20 120.0(4) . . ?
C19 C20 C15 120.0(3) . . ?
C15 C20 H20 120.1(4) . . ?
N2 C84 H84 119.0(4) . . ?
N2 C84 C85 122.2(4) . . ?
C85 C84 H84 118.9(4) . . ?
C35 C36 H36 119.6(5) . . ?
C37 C36 H36 119.8(4) . . ?
C37 C36 C35 120.7(4) . . ?
C42 C43 H43 119.4(4) . . ?
C42 C43 C44 121.2(4) . . ?
C44 C43 H43 119.4(4) . . ?
C70 C69 H69 119.7(4) . . ?
C68 C69 C70 120.8(4) . . ?
C68 C69 H69 119.6(4) . . ?
C56 C57 C58 118.3(3) . . ?
C56 C57 C60 120.9(4) . . ?
C58 C57 C60 120.8(4) . . ?
C17 C18 C19 117.5(3) . . ?
C17 C18 C21 120.6(3) . . ?
C19 C18 C21 121.9(3) . . ?
C55 C54 C53 119.8(3) . . ?
C55 C54 C59 118.4(3) . . ?
C59 C54 C53 121.8(3) . . ?
C22 C23 H23 120.0(4) . . ?
C24 C23 H23 120.0(4) . . ?
C24 C23 C22 120.1(4) . . ?
C33 C32 C31 120.9(3) . . ?
C33 C32 H32 119.5(4) . . ?
C31 C32 H32 119.6(4) . . ?
C41 C46 H46 120.0(4) . . ?
C45 C46 C41 120.0(4) . . ?
C45 C46 H46 120.0(4) . . ?
C70 C71 H71 119.6(4) . . ?
C72 C71 C70 120.6(4) . . ?
C72 C71 H71 119.8(4) . . ?
C35 C34 C31 119.9(4) . . ?
C35 C34 C39 119.0(4) . . ?
C39 C34 C31 121.0(4) . . ?
C23 C22 H22 119.6(4) . . ?
C21 C22 C23 120.9(4) . . ?
C21 C22 H22 119.5(4) . . ?
O10 C53 C54 118.7(3) . . ?
O9 C53 O10 123.0(3) . . ?
O9 C53 C54 118.3(3) . . ?
C46 C45 H45 119.4(4) . . ?
C46 C45 C44 121.2(4) . . ?
C44 C45 H45 119.4(4) . . ?
C2 C3 H3 119.8(4) . . ?
C2 C3 C4 120.1(4) . . ?
C4 C3 H3 120.1(4) . . ?
O1 C1 C2 117.5(3) . . ?
O2 C1 O1 124.4(4) . . ?
O2 C1 C2 118.1(3) . . ?
C16 C15 C14 121.0(3) . . ?
C16 C15 C20 118.9(3) . . ?
C20 C15 C14 120.2(3) . . ?
C33 C28 C27 119.5(3) . . ?
C33 C28 C29 119.3(3) . . ?
C29 C28 C27 121.1(3) . . ?
C55 C56 C57 120.9(4) . . ?
C55 C56 H56 119.6(4) . . ?
C57 C56 H56 119.5(4) . . ?
C52 C47 C44 121.0(4) . . ?
C52 C47 C48 117.7(4) . . ?
C48 C47 C44 121.3(4) . . ?
C43 C44 C47 122.6(4) . . ?
C45 C44 C43 118.0(4) . . ?
C45 C44 C47 119.5(4) . . ?
C73 C78 H78 119.3(4) . . ?
C77 C78 H78 119.6(4) . . ?
C77 C78 C73 121.1(4) . . ?
C78 C73 C70 122.0(3) . . ?
C74 C73 C70 120.1(3) . . ?
C74 C73 C78 117.9(4) . . ?
C31 C30 H30 119.6(4) . . ?
C29 C30 C31 120.7(3) . . ?
C29 C30 H30 119.6(4) . . ?
C60 C61 H61 120.0(4) . . ?
C60 C61 C62 120.1(4) . . ?
C62 C61 H61 119.9(5) . . ?
C54 C59 H59 119.7(4) . . ?
C58 C59 C54 120.5(4) . . ?
C58 C59 H59 119.8(4) . . ?
C36 C35 H35 120.0(4) . . ?
C34 C35 C36 119.6(4) . . ?
C34 C35 H35 120.4(4) . . ?
C67 C68 H68 119.7(4) . . ?
C69 C68 C67 120.6(3) . . ?
C69 C68 H68 119.7(4) . . ?
C73 C74 H74 119.2(4) . . ?
C73 C74 C75 121.5(4) . . ?
C75 C74 H74 119.3(4) . . ?
C79 C80 H80 120.5(4) . . ?
C79 C80 C81 118.9(4) . . ?
C81 C80 H80 120.6(4) . . ?
C57 C58 H58 119.4(4) . . ?
C59 C58 C57 121.3(4) . . ?
C59 C58 H58 119.3(4) . . ?
C61 C60 C57 120.6(4) . . ?
C61 C60 C65 118.7(4) . . ?
C65 C60 C57 120.7(4) . . ?
C22 C21 C18 121.1(3) . . ?
C22 C21 C26 118.3(4) . . ?
C26 C21 C18 120.5(4) . . ?
C80 C81 H81 120.5(5) . . ?
C80 C81 C82 119.2(4) . . ?
C82 C81 H81 120.3(4) . . ?
C81 C82 H82 120.9(4) . . ?
C81 C82 C83 118.5(4) . . ?
C83 C82 H82 120.7(4) . . ?
N1 C83 C82 122.5(4) . . ?
N1 C83 H83 118.6(4) . . ?
C82 C83 H83 118.9(4) . . ?
C34 C39 H39 119.7(4) . . ?
C38 C39 C34 120.7(4) . . ?
C38 C39 H39 119.6(4) . . ?
C76 C75 H75 120.2(4) . . ?
C74 C75 C76 119.4(4) . . ?
C74 C75 H75 120.3(4) . . ?
C84 C85 H85 120.5(4) . . ?
C84 C85 C86 119.0(4) . . ?
C86 C85 H85 120.5(4) . . ?
C60 C65 H65 120.0(4) . . ?
C64 C65 C60 120.0(5) . . ?
C64 C65 H65 120.0(5) . . ?
C3 C4 H4 119.3(4) . . ?
C5 C4 C3 121.2(4) . . ?
C5 C4 H4 119.5(4) . . ?
C61 C62 H62 120.0(5) . . ?
C63 C62 C61 120.0(5) . . ?
C63 C62 H62 120.0(5) . . ?
N1S C2S C1S 177.9(6) . . ?
C4 C5 C8 115.4(5) . . ?
C4 C5 C6 118.3(4) . . ?
C4 C5 C8A 127.1(5) . . ?
C6 C5 C8 124.2(5) . . ?
C6 C5 C8A 112.1(5) . . ?
C52 C51 H51 119.9(6) . . ?
C50 C51 H51 120.2(5) . . ?
C50 C51 C52 119.8(5) . . ?
C39 C38 H38 119.9(5) . . ?
C37 C38 C39 120.1(4) . . ?
C37 C38 H38 120.0(4) . . ?
C47 C52 C51 121.2(5) . . ?
C47 C52 H52 119.4(4) . . ?
C51 C52 H52 119.3(5) . . ?
C65 C64 H64 119.7(6) . . ?
C63 C64 C65 120.4(5) . . ?
C63 C64 H64 119.9(5) . . ?
C51 C50 H50 119.8(6) . . ?
C51 C50 C49 120.1(4) . . ?
C49 C50 H50 120.1(6) . . ?
C47 C48 H48 119.4(4) . . ?
C49 C48 C47 121.0(5) . . ?
C49 C48 H48 119.6(5) . . ?
C36 C37 H37 120.0(5) . . ?
C38 C37 C36 120.0(4) . . ?
C38 C37 H37 120.1(5) . . ?
C50 C49 C48 120.1(5) . . ?
C50 C49 H49 119.9(5) . . ?
C48 C49 H49 120.0(6) . . ?
C12 C13 H13 119.9(10) . . ?
C8 C13 H13 119.1(9) . . ?
C8 C13 C12 121.0(9) . . ?
C13 C12 H12 119.8(10) . . ?
C11 C12 C13 120.3(9) . . ?
C11 C12 H12 119.9(10) . . ?
C12 C11 H11 120.7(9) . . ?
C12 C11 C10 119.6(9) . . ?
C10 C11 H11 119.6(9) . . ?
C11 C10 H10 120.6(9) . . ?
C11 C10 C9 121.0(9) . . ?
C9 C10 H10 118.3(9) . . ?
C10 C9 H9 121.8(9) . . ?
C10 C9 C8 118.7(8) . . ?
C8 C9 H9 119.5(9) . . ?
C13 C8 C5 120.6(7) . . ?
C13 C8 C9 119.3(8) . . ?
C9 C8 C5 119.9(6) . . ?
C62 C63 H63 119.6(6) . . ?
C64 C63 C62 120.8(4) . . ?
C64 C63 H63 119.6(6) . . ?
C2 C7 H7 119.9(4) . . ?
C6 C7 C2 120.4(4) . . ?
C6 C7 H7 119.7(4) . . ?
C23 C24 H24 120.2(5) . . ?
C23 C24 C25 119.8(4) . . ?
C25 C24 H24 120.0(5) . . ?
C76 C77 C78 120.2(4) . . ?
C76 C77 H77 119.9(4) . . ?
C78 C77 H77 119.9(5) . . ?
N2 C88 H88 119.1(4) . . ?
N2 C88 C87 121.8(3) . . ?
C87 C88 H88 119.2(4) . . ?
C85 C86 H86 120.7(4) . . ?
C87 C86 C85 118.6(4) . . ?
C87 C86 H86 120.7(4) . . ?
C21 C26 H26 119.8(4) . . ?
C25 C26 C21 120.4(4) . . ?
C25 C26 H26 119.8(4) . . ?
C2S C1S H1SA 109.5(6) . . ?
C2S C1S H1SB 109.5(5) . . ?
C2S C1S H1SC 109.4(5) . . ?
H1SA C1S H1SB 109.5(5) . . ?
H1SA C1S H1SC 109.5(6) . . ?
H1SB C1S H1SC 109.5(7) . . ?
C5 C6 H6 119.9(4) . . ?
C7 C6 C5 120.4(4) . . ?
C7 C6 H6 119.7(4) . . ?
C88 C87 H87 119.9(4) . . ?
C86 C87 C88 120.3(4) . . ?
C86 C87 H87 119.9(4) . . ?
C24 C25 C26 120.6(4) . . ?
C24 C25 H25 119.7(5) . . ?
C26 C25 H25 119.8(5) . . ?
C13A C8A C5 127.7(8) . . ?
C9A C8A C5 114.0(8) . . ?
C9A C8A C13A 118.3(9) . . ?
C8A C13A H13A 118.8(10) . . ?
C12A C13A C8A 122.5(10) . . ?
C12A C13A H13A 118.7(11) . . ?
C13A C12A H12A 124.3(14) . . ?
C13A C12A C11A 116.9(12) . . ?
C11A C12A H12A 118.7(14) . . ?
C12A C11A H11A 119.2(13) . . ?
C10A C11A C12A 122.4(12) . . ?
C10A C11A H11A 118.0(12) . . ?
C11A C10A H10A 121.0(12) . . ?
C11A C10A C9A 116.1(10) . . ?
C9A C10A H10A 122.9(11) . . ?
C8A C9A C10A 123.4(10) . . ?
C8A C9A H9A 120.2(10) . . ?
C10A C9A H9A 116.2(10) . . ?
N2S C3S C4S 171.1(17) . . ?
C3S C4S H4SA 120.9(18) . . ?
C3S C4S H4SB 115.4(17) . . ?
C3S C4S H4SC 110.4(16) . . ?
H4SA C4S H4SB 105.7(17) . . ?
H4SA C4S H4SC 102.4(17) . . ?
H4SB C4S H4SC 99.4(16) . . ?

loop_
_geom_bond_atom_site_label_1
_geom_bond_atom_site_label_2
_geom_bond_distance
_geom_bond_site_symmetry_2
_geom_bond_publ_flag
Tb1 O15 2.469(3) . ?
Tb1 O7 2.328(2) . ?
Tb1 O11 2.390(2) . ?
Tb1 O6 2.329(2) . ?
Tb1 O4 2.331(3) . ?
Tb1 O13 2.487(3) . ?
Tb1 O9 2.286(2) . ?
Tb1 N3 2.904(3) . ?
Tb1 O2 2.273(3) . ?
Zn2 O10 1.970(2) . ?
Zn2 O8 1.967(3) . ?
Zn2 N2 2.040(3) . ?
Zn2 O12 2.030(3) . ?
Zn1 O3 1.957(3) . ?
Zn1 O1 1.943(3) . ?
Zn1 N1 2.049(3) . ?
Zn1 O5 1.950(2) . ?
O15 N3 1.279(4) . ?
O3 C14 1.269(4) . ?
O7 C40 1.263(4) . ?
O11 C66 1.265(4) . ?
O10 C53 1.268(4) . ?
O6 C27 1.249(4) . ?
O8 C40 1.260(4) . ?
O4 C14 1.250(4) . ?
O13 N3 1.277(4) . ?
O9 C53 1.264(4) . ?
O1 C1 1.261(4) . ?
N1 C79 1.337(5) . ?
N1 C83 1.340(5) . ?
C40 C41 1.496(5) . ?
O5 C27 1.273(4) . ?
N3 O14 1.224(4) . ?
O2 C1 1.258(4) . ?
N2 C84 1.349(5) . ?
N2 C88 1.346(5) . ?
O12 C66 1.271(4) . ?
C2 C3 1.383(5) . ?
C2 C1 1.493(5) . ?
C2 C7 1.389(5) . ?
C76 H76 0.930(4) . ?
C76 C75 1.390(6) . ?
C76 C77 1.377(6) . ?
C55 H55 0.931(4) . ?
C55 C54 1.397(5) . ?
C55 C56 1.387(5) . ?
C17 H17 0.931(4) . ?
C17 C16 1.380(5) . ?
C17 C18 1.391(5) . ?
C14 C15 1.497(5) . ?
C70 C69 1.389(5) . ?
C70 C71 1.399(5) . ?
C70 C73 1.476(5) . ?
C66 C67 1.480(5) . ?
C41 C42 1.386(5) . ?
C41 C46 1.401(5) . ?
C33 H33 0.930(3) . ?
C33 C32 1.384(5) . ?
C33 C28 1.386(5) . ?
C19 H19 0.929(4) . ?
C19 C20 1.384(5) . ?
C19 C18 1.397(5) . ?
C42 H42 0.930(4) . ?
C42 C43 1.379(5) . ?
C31 C32 1.390(5) . ?
C31 C34 1.494(5) . ?
C31 C30 1.393(5) . ?
C27 C28 1.497(5) . ?
C79 H79 0.929(4) . ?
C79 C80 1.376(5) . ?
C67 C72 1.387(5) . ?
C67 C68 1.395(5) . ?
C16 H16 0.929(4) . ?
C16 C15 1.387(5) . ?
C29 H29 0.930(4) . ?
C29 C28 1.397(5) . ?
C29 C30 1.384(5) . ?
C72 H72 0.929(4) . ?
C72 C71 1.388(5) . ?
C20 H20 0.931(4) . ?
C20 C15 1.392(5) . ?
C84 H84 0.929(4) . ?
C84 C85 1.378(5) . ?
C36 H36 0.930(4) . ?
C36 C35 1.399(6) . ?
C36 C37 1.378(7) . ?
C43 H43 0.929(4) . ?
C43 C44 1.399(5) . ?
C69 H69 0.931(4) . ?
C69 C68 1.383(5) . ?
C57 C56 1.388(5) . ?
C57 C58 1.394(5) . ?
C57 C60 1.484(5) . ?
C18 C21 1.481(5) . ?
C54 C53 1.490(5) . ?
C54 C59 1.399(5) . ?
C23 H23 0.929(4) . ?
C23 C22 1.393(5) . ?
C23 C24 1.369(6) . ?
C32 H32 0.930(4) . ?
C46 H46 0.931(4) . ?
C46 C45 1.385(5) . ?
C71 H71 0.929(4) . ?
C34 C35 1.391(5) . ?
C34 C39 1.398(6) . ?
C22 H22 0.929(4) . ?
C22 C21 1.386(5) . ?
C45 H45 0.929(4) . ?
C45 C44 1.392(5) . ?
C3 H3 0.930(4) . ?
C3 C4 1.386(5) . ?
C56 H56 0.932(4) . ?
C47 C44 1.485(5) . ?
C47 C52 1.390(6) . ?
C47 C48 1.399(6) . ?
C78 H78 0.932(4) . ?
C78 C73 1.397(5) . ?
C78 C77 1.380(6) . ?
C73 C74 1.383(5) . ?
C30 H30 0.930(4) . ?
C61 H61 0.931(5) . ?
C61 C60 1.392(6) . ?
C61 C62 1.400(6) . ?
C59 H59 0.929(4) . ?
C59 C58 1.378(5) . ?
C35 H35 0.929(4) . ?
C68 H68 0.929(4) . ?
C74 H74 0.930(4) . ?
C74 C75 1.389(6) . ?
C80 H80 0.928(4) . ?
C80 C81 1.378(6) . ?
C58 H58 0.930(4) . ?
C60 C65 1.400(6) . ?
C21 C26 1.391(6) . ?
C81 H81 0.930(4) . ?
C81 C82 1.381(6) . ?
C82 H82 0.929(4) . ?
C82 C83 1.383(5) . ?
C83 H83 0.930(4) . ?
C39 H39 0.932(4) . ?
C39 C38 1.387(5) . ?
C75 H75 0.929(4) . ?
C85 H85 0.929(4) . ?
C85 C86 1.387(6) . ?
C65 H65 0.929(5) . ?
C65 C64 1.397(6) . ?
C4 H4 0.930(4) . ?
C4 C5 1.386(6) . ?
C62 H62 0.931(5) . ?
C62 C63 1.374(7) . ?
C2S N1S 1.129(7) . ?
C2S C1S 1.458(8) . ?
C5 C8 1.546(9) . ?
C5 C6 1.400(6) . ?
C5 C8A 1.517(10) . ?
C51 H51 0.929(5) . ?
C51 C52 1.398(6) . ?
C51 C50 1.374(7) . ?
C38 H38 0.931(4) . ?
C38 C37 1.376(6) . ?
C52 H52 0.929(5) . ?
C64 H64 0.931(5) . ?
C64 C63 1.357(7) . ?
C50 H50 0.928(4) . ?
C50 C49 1.381(7) . ?
C48 H48 0.930(5) . ?
C48 C49 1.390(6) . ?
C37 H37 0.929(4) . ?
C49 H49 0.929(5) . ?
C13 H13 0.939(9) . ?
C13 C12 1.385(13) . ?
C13 C8 1.370(11) . ?
C12 H12 0.936(10) . ?
C12 C11 1.380(13) . ?
C11 H11 0.928(9) . ?
C11 C10 1.384(13) . ?
C10 H10 0.937(9) . ?
C10 C9 1.389(13) . ?
C9 H9 0.922(9) . ?
C9 C8 1.425(12) . ?
C63 H63 0.930(4) . ?
C7 H7 0.930(4) . ?
C7 C6 1.384(6) . ?
C24 H24 0.930(4) . ?
C24 C25 1.373(7) . ?
C77 H77 0.931(4) . ?
C88 H88 0.929(4) . ?
C88 C87 1.374(5) . ?
C86 H86 0.930(4) . ?
C86 C87 1.362(6) . ?
C26 H26 0.931(4) . ?
C26 C25 1.388(6) . ?
C1S H1SA 0.960(6) . ?
C1S H1SB 0.961(6) . ?
C1S H1SC 0.961(6) . ?
C6 H6 0.931(4) . ?
C87 H87 0.929(4) . ?
C25 H25 0.928(5) . ?
C8A C13A 1.429(13) . ?
C8A C9A 1.348(13) . ?
C13A H13A 0.936(10) . ?
C13A C12A 1.369(16) . ?
C12A H12A 0.893(13) . ?
C12A C11A 1.430(16) . ?
C11A H11A 0.942(13) . ?
C11A C10A 1.413(15) . ?
C10A H10A 0.896(11) . ?
C10A C9A 1.417(14) . ?
C9A H9A 0.944(10) . ?
N2S C3S 1.109(15) . ?
C3S C4S 1.322(19) . ?
C4S H4SA 0.960(19) . ?
C4S H4SB 1.006(18) . ?
C4S H4SC 1.048(18) . ?

loop_
_geom_torsion_atom_site_label_1
_geom_torsion_atom_site_label_2
_geom_torsion_atom_site_label_3
_geom_torsion_atom_site_label_4
_geom_torsion
_geom_torsion_site_symmetry_1
_geom_torsion_site_symmetry_2
_geom_torsion_site_symmetry_3
_geom_torsion_site_symmetry_4
_geom_torsion_publ_flag
Tb1 O15 N3 O13 0.5(3) . . . . ?
Tb1 O15 N3 O14 179.7(3) . . . . ?
Tb1 O7 C40 O8 70.7(5) . . . . ?
Tb1 O7 C40 C41 -109.0(4) . . . . ?
Tb1 O11 C66 O12 96.0(4) . . . . ?
Tb1 O11 C66 C67 -84.9(4) . . . . ?
Tb1 O6 C27 O5 -47.0(8) . . . . ?
Tb1 O6 C27 C28 134.0(5) . . . . ?
Tb1 O4 C14 O3 -74.6(6) . . . . ?
Tb1 O4 C14 C15 105.6(5) . . . . ?
Tb1 O13 N3 O15 -0.5(3) . . . . ?
Tb1 O13 N3 O14 -179.7(3) . . . . ?
Tb1 O9 C53 O10 69.7(5) . . . . ?
Tb1 O9 C53 C54 -112.6(4) . . . . ?
Tb1 O2 C1 O1 -38.2(8) . . . . ?
Tb1 O2 C1 C2 141.4(4) . . . . ?
Zn2 O10 C53 O9 6.2(5) . . . . ?
Zn2 O10 C53 C54 -171.5(2) . . . . ?
Zn2 O8 C40 O7 -11.8(5) . . . . ?
Zn2 O8 C40 C41 167.9(2) . . . . ?
Zn2 N2 C84 C85 -174.5(3) . . . . ?
Zn2 N2 C88 C87 174.6(3) . . . . ?
Zn2 O12 C66 O11 5.4(4) . . . . ?
Zn2 O12 C66 C67 -173.7(3) . . . . ?
Zn1 O3 C14 O4 9.6(5) . . . . ?
Zn1 O3 C14 C15 -170.7(2) . . . . ?
Zn1 O1 C1 O2 -3.8(5) . . . . ?
Zn1 O1 C1 C2 176.6(2) . . . . ?
Zn1 N1 C79 C80 173.9(3) . . . . ?
Zn1 N1 C83 C82 -173.1(3) . . . . ?
Zn1 O5 C27 O6 -10.0(5) . . . . ?
Zn1 O5 C27 C28 169.0(2) . . . . ?
O3 C14 C15 C16 11.3(5) . . . . ?
O3 C14 C15 C20 -170.0(3) . . . . ?
O7 C40 C41 C42 -20.5(5) . . . . ?
O7 C40 C41 C46 156.8(3) . . . . ?
O11 C66 C67 C72 168.1(4) . . . . ?
O11 C66 C67 C68 -10.2(5) . . . . ?
O6 C27 C28 C33 6.9(5) . . . . ?
O6 C27 C28 C29 -171.2(3) . . . . ?
O8 C40 C41 C42 159.8(3) . . . . ?
O8 C40 C41 C46 -22.9(5) . . . . ?
O4 C14 C15 C16 -168.9(3) . . . . ?
O4 C14 C15 C20 9.8(5) . . . . ?
N1 C79 C80 C81 -0.8(6) . . . . ?
C40 C41 C42 C43 178.9(3) . . . . ?
C40 C41 C46 C45 -176.5(4) . . . . ?
O5 C27 C28 C33 -172.2(3) . . . . ?
O5 C27 C28 C29 9.7(5) . . . . ?
N2 C84 C85 C86 -0.2(6) . . . . ?
N2 C88 C87 C86 0.3(6) . . . . ?
O12 C66 C67 C72 -12.7(6) . . . . ?
O12 C66 C67 C68 168.9(3) . . . . ?
C2 C3 C4 C5 1.8(7) . . . . ?
C2 C7 C6 C5 0.2(7) . . . . ?
C55 C54 C53 O10 166.3(3) . . . . ?
C55 C54 C53 O9 -11.5(5) . . . . ?
C55 C54 C59 C58 -0.1(6) . . . . ?
C17 C16 C15 C14 178.5(3) . . . . ?
C17 C16 C15 C20 -0.1(6) . . . . ?
C17 C18 C21 C22 39.1(5) . . . . ?
C17 C18 C21 C26 -137.3(4) . . . . ?
C70 C69 C68 C67 0.7(6) . . . . ?
C70 C73 C74 C75 -176.3(4) . . . . ?
C66 C67 C72 C71 -177.7(4) . . . . ?
C66 C67 C68 C69 177.4(3) . . . . ?
C41 C42 C43 C44 -2.4(6) . . . . ?
C41 C46 C45 C44 -2.7(6) . . . . ?
C19 C20 C15 C14 179.8(3) . . . . ?
C19 C20 C15 C16 -1.5(6) . . . . ?
C19 C18 C21 C22 -142.5(4) . . . . ?
C19 C18 C21 C26 41.1(6) . . . . ?
C42 C41 C46 C45 0.8(6) . . . . ?
C42 C43 C44 C45 0.5(6) . . . . ?
C42 C43 C44 C47 -178.8(4) . . . . ?
C31 C34 C35 C36 175.3(4) . . . . ?
C31 C34 C39 C38 -176.0(4) . . . . ?
C79 N1 C83 C82 0.4(6) . . . . ?
C79 C80 C81 C82 0.1(6) . . . . ?
C67 C72 C71 C70 0.1(6) . . . . ?
C16 C17 C18 C19 -0.7(5) . . . . ?
C16 C17 C18 C21 177.8(3) . . . . ?
C72 C67 C68 C69 -1.0(6) . . . . ?
C20 C19 C18 C17 -1.0(6) . . . . ?
C20 C19 C18 C21 -179.5(4) . . . . ?
C84 N2 C88 C87 -0.5(6) . . . . ?
C84 C85 C86 C87 0.0(6) . . . . ?
C69 C70 C71 C72 -0.4(6) . . . . ?
C69 C70 C73 C78 -134.0(4) . . . . ?
C69 C70 C73 C74 42.7(5) . . . . ?
C57 C60 C65 C64 180.0(4) . . . . ?
C18 C17 C16 C15 1.3(6) . . . . ?
C18 C19 C20 C15 2.1(6) . . . . ?
C18 C21 C26 C25 176.0(4) . . . . ?
C54 C55 C56 C57 0.0(6) . . . . ?
C54 C59 C58 C57 -1.7(6) . . . . ?
C23 C22 C21 C18 -175.5(4) . . . . ?
C23 C22 C21 C26 1.0(6) . . . . ?
C23 C24 C25 C26 0.7(8) . . . . ?
C32 C33 C28 C27 -178.6(3) . . . . ?
C32 C33 C28 C29 -0.5(6) . . . . ?
C32 C31 C34 C35 -130.1(4) . . . . ?
C32 C31 C34 C39 45.8(5) . . . . ?
C32 C31 C30 C29 0.3(6) . . . . ?
C46 C41 C42 C43 1.7(6) . . . . ?
C46 C45 C44 C43 2.0(6) . . . . ?
C46 C45 C44 C47 -178.6(4) . . . . ?
C71 C70 C69 C68 0.0(6) . . . . ?
C71 C70 C73 C78 44.4(6) . . . . ?
C71 C70 C73 C74 -138.9(4) . . . . ?
C34 C31 C32 C33 175.7(4) . . . . ?
C34 C31 C30 C29 -177.8(4) . . . . ?
C34 C39 C38 C37 0.8(7) . . . . ?
C22 C23 C24 C25 -0.2(7) . . . . ?
C22 C21 C26 C25 -0.4(7) . . . . ?
C53 C54 C59 C58 176.8(4) . . . . ?
C3 C2 C1 O1 9.4(5) . . . . ?
C3 C2 C1 O2 -170.2(3) . . . . ?
C3 C2 C7 C6 -2.4(6) . . . . ?
C3 C4 C5 C8 160.2(5) . . . . ?
C3 C4 C5 C6 -4.0(7) . . . . ?
C3 C4 C5 C8A -165.1(6) . . . . ?
C1 C2 C3 C4 -177.2(4) . . . . ?
C1 C2 C7 C6 176.2(4) . . . . ?
C28 C33 C32 C31 2.6(6) . . . . ?
C28 C29 C30 C31 1.7(6) . . . . ?
C56 C55 C54 C53 -176.1(3) . . . . ?
C56 C55 C54 C59 0.9(6) . . . . ?
C56 C57 C58 C59 2.6(6) . . . . ?
C56 C57 C60 C61 -38.8(6) . . . . ?
C56 C57 C60 C65 142.8(4) . . . . ?
C47 C48 C49 C50 0.6(7) . . . . ?
C44 C47 C52 C51 -178.7(4) . . . . ?
C44 C47 C48 C49 178.2(4) . . . . ?
C78 C73 C74 C75 0.5(6) . . . . ?
C73 C70 C69 C68 178.5(3) . . . . ?
C73 C70 C71 C72 -178.8(4) . . . . ?
C73 C78 C77 C76 1.6(7) . . . . ?
C73 C74 C75 C76 0.9(7) . . . . ?
C30 C31 C32 C33 -2.4(6) . . . . ?
C30 C31 C34 C35 48.0(5) . . . . ?
C30 C31 C34 C39 -136.2(4) . . . . ?
C30 C29 C28 C33 -1.6(6) . . . . ?
C30 C29 C28 C27 176.5(3) . . . . ?
C61 C60 C65 C64 1.5(7) . . . . ?
C61 C62 C63 C64 0.3(8) . . . . ?
C59 C54 C53 O10 -10.6(5) . . . . ?
C59 C54 C53 O9 171.6(3) . . . . ?
C35 C36 C37 C38 -0.1(7) . . . . ?
C35 C34 C39 C38 -0.2(6) . . . . ?
C68 C67 C72 C71 0.6(6) . . . . ?
C80 C81 C82 C83 0.7(7) . . . . ?
C58 C57 C56 C55 -1.7(6) . . . . ?
C58 C57 C60 C61 140.9(4) . . . . ?
C58 C57 C60 C65 -37.5(6) . . . . ?
C60 C57 C56 C55 178.0(4) . . . . ?
C60 C57 C58 C59 -177.1(4) . . . . ?
C60 C61 C62 C63 0.8(7) . . . . ?
C60 C65 C64 C63 -0.5(8) . . . . ?
C21 C26 C25 C24 -0.4(8) . . . . ?
C81 C82 C83 N1 -1.0(7) . . . . ?
C83 N1 C79 C80 0.5(6) . . . . ?
C39 C34 C35 C36 -0.6(6) . . . . ?
C39 C38 C37 C36 -0.7(7) . . . . ?
C75 C76 C77 C78 -0.1(7) . . . . ?
C85 C86 C87 C88 0.0(6) . . . . ?
C65 C64 C63 C62 -0.5(8) . . . . ?
C4 C5 C8 C13 -149.6(7) . . . . ?
C4 C5 C8 C9 35.1(9) . . . . ?
C4 C5 C6 C7 3.0(7) . . . . ?
C4 C5 C8A C13A 138.4(9) . . . . ?
C4 C5 C8A C9A -43.4(11) . . . . ?
C62 C61 C60 C57 179.9(4) . . . . ?
C62 C61 C60 C65 -1.7(6) . . . . ?
C5 C8A C13A C12A 173.3(10) . . . . ?
C5 C8A C9A C10A -172.2(9) . . . . ?
C51 C50 C49 C48 0.2(7) . . . . ?
C52 C47 C44 C43 -146.2(4) . . . . ?
C52 C47 C44 C45 34.5(6) . . . . ?
C52 C47 C48 C49 -0.9(6) . . . . ?
C52 C51 C50 C49 -0.6(8) . . . . ?
C50 C51 C52 C47 0.4(7) . . . . ?
C48 C47 C44 C43 34.7(6) . . . . ?
C48 C47 C44 C45 -144.6(4) . . . . ?
C48 C47 C52 C51 0.4(7) . . . . ?
C37 C36 C35 C34 0.8(7) . . . . ?
C13 C12 C11 C10 -3.1(15) . . . . ?
C12 C13 C8 C5 -176.0(8) . . . . ?
C12 C13 C8 C9 -0.7(13) . . . . ?
C12 C11 C10 C9 3.2(14) . . . . ?
C11 C10 C9 C8 -2.0(14) . . . . ?
C10 C9 C8 C5 176.1(7) . . . . ?
C10 C9 C8 C13 0.7(12) . . . . ?
C8 C5 C6 C7 -159.7(5) . . . . ?
C8 C13 C12 C11 1.9(15) . . . . ?
C7 C2 C3 C4 1.5(6) . . . . ?
C7 C2 C1 O1 -169.2(3) . . . . ?
C7 C2 C1 O2 11.1(5) . . . . ?
C24 C23 C22 C21 -0.7(6) . . . . ?
C77 C76 C75 C74 -1.2(7) . . . . ?
C77 C78 C73 C70 174.9(4) . . . . ?
C77 C78 C73 C74 -1.8(6) . . . . ?
C88 N2 C84 C85 0.5(6) . . . . ?
C6 C5 C8 C13 13.5(10) . . . . ?
C6 C5 C8 C9 -161.8(6) . . . . ?
C6 C5 C8A C13A -23.6(11) . . . . ?
C6 C5 C8A C9A 154.6(7) . . . . ?
C8A C5 C6 C7 166.8(5) . . . . ?
C8A C13A C12A C11A -0.4(18) . . . . ?
C13A C8A C9A C10A 6.2(16) . . . . ?
C13A C12A C11A C10A 4.4(19) . . . . ?
C12A C11A C10A C9A -3.1(18) . . . . ?
C11A C10A C9A C8A -2.4(16) . . . . ?
C9A C8A C13A C12A -4.8(16) . . . . ?
